data_4513615
loop_
_publ_author_name
'Husain, Ahmad'
'Parveen, Rumana'
'Dastidar, Parthasarathi'

_publ_section_title
;
 New Series of ZnII/CdIIMixed Ligand Coordination Polymers: Toward the
 Design of Metallogels
;
_journal_issue 10
_journal_name_full 'Crystal Growth &amp; Design'
_journal_page_first 5075
_journal_paper_doi 10.1021/acs.cgd.5b01044
_journal_volume 15
_journal_year 2015
_chemical_formula_moiety 'C24 H18 N4 O6 Zn, O'
_chemical_formula_sum 'C24 H18 N4 O7 Zn'
_chemical_formula_weight 539.79
_space_group_crystal_system triclinic
_space_group_IT_number 2
_space_group_name_Hall '-P 1'
_space_group_name_H-M_alt 'P -1'
_symmetry_space_group_name_Hall '-P 1'
_symmetry_space_group_name_H-M 'P -1'
_atom_sites_solution_hydrogens mixed
_audit_creation_method SHELXL-2014/7
_cell_angle_alpha 76.318(5)
_cell_angle_beta 71.923(5)
_cell_angle_gamma 86.198(5)
_cell_formula_units_Z 2
_cell_length_a 10.1647(8)
_cell_length_b 10.2164(8)
_cell_length_c 11.8881(10)
_cell_measurement_reflns_used 2269
_cell_measurement_temperature 296(2)
_cell_measurement_theta_max 20.98
_cell_measurement_theta_min 2.34
_cell_volume 1140.27(16)
_computing_cell_refinement 'Bruker SAINT'
_computing_data_collection 'Bruker APEX2'
_computing_data_reduction 'Bruker SAINT'
_computing_structure_refinement 'SHELXL-2014/7 (Sheldrick, 2014)'
_computing_structure_solution 'SHELXS-97 (Sheldrick 2008)'
_diffrn_ambient_temperature 296(2)
_diffrn_measured_fraction_theta_full 0.998
_diffrn_measured_fraction_theta_max 0.994
_diffrn_measurement_device_type 'Bruker APEX-II CCD'
_diffrn_measurement_method '\f and \w scans'
_diffrn_radiation_type MoK\a
_diffrn_radiation_wavelength 0.71073
_diffrn_reflns_av_R_equivalents 0.0467
_diffrn_reflns_av_unetI/netI 0.0758
_diffrn_reflns_laue_measured_fraction_full 0.998
_diffrn_reflns_laue_measured_fraction_max 0.994
_diffrn_reflns_limit_h_max 12
_diffrn_reflns_limit_h_min -12
_diffrn_reflns_limit_k_max 10
_diffrn_reflns_limit_k_min -12
_diffrn_reflns_limit_l_max 14
_diffrn_reflns_limit_l_min -14
_diffrn_reflns_number 11352
_diffrn_reflns_point_group_measured_fraction_full 0.998
_diffrn_reflns_point_group_measured_fraction_max 0.994
_diffrn_reflns_theta_full 25.242
_diffrn_reflns_theta_max 26.022
_diffrn_reflns_theta_min 1.851
_exptl_absorpt_coefficient_mu 1.132
_exptl_absorpt_correction_type multi-scan
_exptl_absorpt_process_details sadabs
_exptl_crystal_colour yellow
_exptl_crystal_density_diffrn 1.572
_exptl_crystal_description block
_exptl_crystal_F_000 552
_exptl_crystal_size_max 0.299
_exptl_crystal_size_mid 0.182
_exptl_crystal_size_min 0.052
_exptl_transmission_factor_max 0.7454
_exptl_transmission_factor_min 0.6794
_refine_diff_density_max 0.687
_refine_diff_density_min -0.494
_refine_diff_density_rms 0.082
_refine_ls_extinction_method none
_refine_ls_goodness_of_fit_ref 1.041
_refine_ls_hydrogen_treatment constr
_refine_ls_matrix_type full
_refine_ls_number_parameters 326
_refine_ls_number_reflns 4471
_refine_ls_number_restraints 0
_refine_ls_restrained_S_all 1.041
_refine_ls_R_factor_all 0.0882
_refine_ls_R_factor_gt 0.0534
_refine_ls_shift/su_max 0.001
_refine_ls_shift/su_mean 0.000
_refine_ls_structure_factor_coef Fsqd
_refine_ls_weighting_details 'w=1/[\s^2^(Fo^2^)+(0.0630P)^2^] where P=(Fo^2^+2Fc^2^)/3'
_refine_ls_weighting_scheme calc
_refine_ls_wR_factor_gt 0.1215
_refine_ls_wR_factor_ref 0.1362
_reflns_Friedel_coverage 0.000
_reflns_number_gt 3021
_reflns_number_total 4471
_reflns_threshold_expression 'I > 2\s(I)'
_cod_data_source_file cg5b01044_si_003.cif
_cod_data_source_block CP2
_cod_depositor_comments 'Adding full bibliography for 4513613--4513620.cif.'
_cod_database_code 4513615
_shelx_shelxl_version_number 2014/7
_shelx_space_group_comment
;
The symmetry employed for this shelxl refinement is uniquely defined
by the following loop, which should always be used as a source of
symmetry information in preference to the above space-group names.
They are only intended as comments.
;
_shelx_estimated_absorpt_t_min 0.728
_shelx_estimated_absorpt_t_max 0.943

loop_
_space_group_symop_operation_xyz
'x, y, z'
'-x, -y, -z'

loop_
_atom_site_label
_atom_site_type_symbol
_atom_site_fract_x
_atom_site_fract_y
_atom_site_fract_z
_atom_site_U_iso_or_equiv
_atom_site_adp_type
_atom_site_occupancy
_atom_site_site_symmetry_order
_atom_site_calc_flag
_atom_site_refinement_flags_posn
_atom_site_refinement_flags_adp
Zn1 Zn 0.64561(4) 1.15632(4) 0.14765(4) 0.03613(18) Uani 1 1 d . .
O6 O 0.5548(3) 0.2737(3) 0.2730(3) 0.0437(7) Uani 1 1 d . .
O3 O 0.6183(3) 0.9122(3) 0.0747(3) 0.0462(7) Uani 1 1 d . .
O1 O -0.3285(3) 0.5753(3) 0.9175(3) 0.0517(8) Uani 1 1 d . .
H1 H -0.3155 0.5372 0.9820 0.062 Uiso 1 1 calc R U
O2 O 0.5633(3) 0.9746(3) 0.2486(3) 0.0496(8) Uani 1 1 d . .
O5 O 0.6891(3) 0.4132(3) 0.1168(3) 0.0480(8) Uani 1 1 d . .
N4 N 0.8057(3) 1.1906(3) -0.0211(3) 0.0375(8) Uani 1 1 d . .
O4 O 0.4896(3) 1.2025(3) 0.0661(3) 0.0547(9) Uani 1 1 d . .
H4A H 0.4419 1.2673 0.0912 0.082 Uiso 1 1 d R U
H4B H 0.4378 1.1336 0.0851 0.082 Uiso 1 1 d R U
N2 N 0.2518(3) 0.5680(3) 0.5359(3) 0.0392(8) Uani 1 1 d . .
N1 N 0.1532(3) 0.6466(4) 0.5293(3) 0.0414(9) Uani 1 1 d . .
N3 N 0.8297(3) 1.1219(3) 0.1981(3) 0.0425(9) Uani 1 1 d . .
C10 C 0.5788(3) 0.6374(4) 0.2111(3) 0.0298(9) Uani 1 1 d . .
H10 H 0.6488 0.6510 0.1372 0.036 Uiso 1 1 calc R U
C11 C 0.5192(3) 0.7486(4) 0.2570(3) 0.0307(9) Uani 1 1 d . .
C13 C 0.5978(4) 0.3906(4) 0.2181(4) 0.0317(9) Uani 1 1 d . .
C9 C 0.5362(4) 0.5081(4) 0.2729(3) 0.0298(9) Uani 1 1 d . .
C7 C 0.3662(4) 0.5968(4) 0.4270(3) 0.0322(9) Uani 1 1 d . .
C14 C 0.5697(4) 0.8879(4) 0.1873(4) 0.0341(9) Uani 1 1 d . .
C8 C 0.4313(4) 0.4875(4) 0.3836(3) 0.0329(9) Uani 1 1 d . .
H8 H 0.4051 0.4004 0.4282 0.040 Uiso 1 1 calc R U
C12 C 0.4113(4) 0.7266(4) 0.3653(4) 0.0338(9) Uani 1 1 d . .
H12 H 0.3692 0.7994 0.3966 0.041 Uiso 1 1 calc R U
C5 C 0.0397(4) 0.5653(4) 0.7514(4) 0.0403(10) Uani 1 1 d . .
H5 H 0.1238 0.5373 0.7645 0.048 Uiso 1 1 calc R U
C6 C -0.0805(4) 0.5486(4) 0.8470(4) 0.0395(10) Uani 1 1 d . .
H6 H -0.0784 0.5089 0.9254 0.047 Uiso 1 1 calc R U
C20 C 0.9356(4) 1.1765(4) -0.0151(4) 0.0378(10) Uani 1 1 d . .
C4 C 0.0344(4) 0.6245(4) 0.6351(4) 0.0380(10) Uani 1 1 d . .
C1 C -0.2049(4) 0.5909(4) 0.8264(4) 0.0385(10) Uani 1 1 d . .
C19 C 0.9490(4) 1.1345(4) 0.1083(4) 0.0397(10) Uani 1 1 d . .
C24 C 0.7880(5) 1.2292(4) -0.1307(4) 0.0506(12) Uani 1 1 d . .
H24 H 0.6981 1.2400 -0.1354 0.061 Uiso 1 1 calc R U
C2 C -0.2081(4) 0.6537(4) 0.7118(4) 0.0424(11) Uani 1 1 d . .
H2 H -0.2916 0.6841 0.6987 0.051 Uiso 1 1 calc R U
C3 C -0.0880(4) 0.6718(5) 0.6163(4) 0.0457(11) Uani 1 1 d . .
H3 H -0.0898 0.7161 0.5388 0.055 Uiso 1 1 calc R U
C18 C 1.0744(5) 1.1101(5) 0.1315(5) 0.0531(12) Uani 1 1 d . .
H18 H 1.1566 1.1203 0.0677 0.064 Uiso 1 1 calc R U
C23 C 0.8961(5) 1.2541(5) -0.2372(4) 0.0591(13) Uani 1 1 d . .
H23 H 0.8791 1.2805 -0.3119 0.071 Uiso 1 1 calc R U
C21 C 1.0481(4) 1.2001(5) -0.1202(5) 0.0541(13) Uani 1 1 d . .
H21 H 1.1377 1.1891 -0.1149 0.065 Uiso 1 1 calc R U
C22 C 1.0268(5) 1.2398(5) -0.2317(5) 0.0596(13) Uani 1 1 d . .
H22 H 1.1015 1.2564 -0.3024 0.072 Uiso 1 1 calc R U
C17 C 1.0765(6) 1.0711(5) 0.2482(6) 0.0694(16) Uani 1 1 d . .
H17 H 1.1602 1.0545 0.2653 0.083 Uiso 1 1 calc R U
C15 C 0.8313(5) 1.0833(5) 0.3117(5) 0.0589(13) Uani 1 1 d . .
H15 H 0.7481 1.0738 0.3743 0.071 Uiso 1 1 calc R U
C16 C 0.9549(6) 1.0564(5) 0.3399(5) 0.0728(16) Uani 1 1 d . .
H16 H 0.9543 1.0288 0.4204 0.087 Uiso 1 1 calc R U
O7 O 0.3717(6) 0.1341(6) 0.5067(6) 0.172(3) Uani 1 1 d . .

loop_
_atom_site_aniso_label
_atom_site_aniso_U_11
_atom_site_aniso_U_22
_atom_site_aniso_U_33
_atom_site_aniso_U_23
_atom_site_aniso_U_13
_atom_site_aniso_U_12
Zn1 0.0357(3) 0.0288(3) 0.0417(3) -0.0109(2) -0.0070(2) 0.0028(2)
O6 0.0399(16) 0.0266(16) 0.059(2) -0.0140(15) -0.0028(14) -0.0013(13)
O3 0.0506(17) 0.0333(17) 0.0462(19) -0.0085(15) -0.0017(15) -0.0062(14)
O1 0.0376(16) 0.058(2) 0.0397(17) -0.0029(15) 0.0076(13) 0.0110(15)
O2 0.0640(19) 0.0285(17) 0.054(2) -0.0134(15) -0.0099(15) -0.0092(15)
O5 0.0502(17) 0.0383(18) 0.0407(18) -0.0092(14) 0.0051(14) 0.0114(14)
N4 0.0367(19) 0.031(2) 0.048(2) -0.0140(17) -0.0146(16) 0.0046(15)
O4 0.0500(17) 0.047(2) 0.080(2) -0.0339(19) -0.0256(16) 0.0135(15)
N2 0.0376(19) 0.038(2) 0.037(2) -0.0104(17) -0.0020(16) -0.0024(17)
N1 0.0360(19) 0.047(2) 0.034(2) -0.0080(17) -0.0010(16) -0.0011(17)
N3 0.049(2) 0.037(2) 0.041(2) -0.0093(18) -0.0140(18) 0.0047(17)
C10 0.0237(19) 0.032(2) 0.029(2) -0.0064(18) -0.0005(16) -0.0045(17)
C11 0.0269(19) 0.025(2) 0.038(2) -0.0093(18) -0.0049(17) -0.0032(16)
C13 0.029(2) 0.032(2) 0.036(2) -0.0118(19) -0.0098(18) 0.0059(18)
C9 0.029(2) 0.028(2) 0.031(2) -0.0088(18) -0.0065(17) 0.0015(17)
C7 0.029(2) 0.036(2) 0.031(2) -0.0099(19) -0.0042(17) -0.0030(18)
C14 0.027(2) 0.028(2) 0.046(3) -0.011(2) -0.0063(19) 0.0028(17)
C8 0.032(2) 0.029(2) 0.035(2) -0.0061(18) -0.0063(17) -0.0031(17)
C12 0.030(2) 0.030(2) 0.040(2) -0.0154(19) -0.0034(18) 0.0026(17)
C5 0.035(2) 0.041(3) 0.044(3) -0.014(2) -0.0078(19) 0.0033(19)
C6 0.040(2) 0.041(3) 0.032(2) -0.008(2) -0.0041(19) 0.003(2)
C20 0.038(2) 0.024(2) 0.048(3) -0.012(2) -0.006(2) -0.0015(18)
C4 0.031(2) 0.047(3) 0.033(2) -0.015(2) -0.0003(18) -0.0027(19)
C1 0.035(2) 0.037(3) 0.039(2) -0.013(2) -0.0005(19) -0.0020(19)
C19 0.038(2) 0.023(2) 0.061(3) -0.016(2) -0.015(2) 0.0031(18)
C24 0.056(3) 0.044(3) 0.053(3) -0.016(2) -0.016(2) 0.001(2)
C2 0.029(2) 0.053(3) 0.044(3) -0.012(2) -0.0073(19) -0.002(2)
C3 0.038(2) 0.066(3) 0.030(2) -0.008(2) -0.0079(19) -0.001(2)
C18 0.046(3) 0.046(3) 0.076(4) -0.024(3) -0.025(2) 0.004(2)
C23 0.071(3) 0.056(3) 0.044(3) -0.009(3) -0.009(3) -0.001(3)
C21 0.034(2) 0.047(3) 0.074(4) -0.018(3) -0.001(2) -0.003(2)
C22 0.064(3) 0.056(3) 0.046(3) -0.010(3) 0.003(3) -0.007(3)
C17 0.077(4) 0.058(4) 0.099(5) -0.031(3) -0.058(4) 0.019(3)
C15 0.069(3) 0.053(3) 0.056(3) -0.015(3) -0.020(3) 0.006(3)
C16 0.102(4) 0.066(4) 0.072(4) -0.019(3) -0.057(4) 0.013(3)
O7 0.159(5) 0.162(6) 0.151(5) 0.047(4) -0.036(4) -0.053(4)

loop_
_atom_type_symbol
_atom_type_description
_atom_type_scat_dispersion_real
_atom_type_scat_dispersion_imag
_atom_type_scat_source
C C 0.0033 0.0016 'International Tables Vol C Tables 4.2.6.8 and 6.1.1.4'
H H 0.0000 0.0000 'International Tables Vol C Tables 4.2.6.8 and 6.1.1.4'
N N 0.0061 0.0033 'International Tables Vol C Tables 4.2.6.8 and 6.1.1.4'
O O 0.0106 0.0060 'International Tables Vol C Tables 4.2.6.8 and 6.1.1.4'
Zn Zn 0.2839 1.4301 'International Tables Vol C Tables 4.2.6.8 and 6.1.1.4'

loop_
_geom_angle_atom_site_label_1
_geom_angle_atom_site_label_2
_geom_angle_atom_site_label_3
_geom_angle
_geom_angle_site_symmetry_1
_geom_angle_site_symmetry_3
O2 Zn1 O4 94.39(12) . .
O2 Zn1 O6 98.99(11) . 1_565
O4 Zn1 O6 91.76(11) . 1_565
O2 Zn1 N3 93.00(13) . .
O4 Zn1 N3 169.44(13) . .
O6 Zn1 N3 94.51(12) 1_565 .
O2 Zn1 N4 125.98(12) . .
O4 Zn1 N4 93.40(12) . .
O6 Zn1 N4 134.07(12) 1_565 .
N3 Zn1 N4 76.15(13) . .
C13 O6 Zn1 104.3(2) . 1_545
C1 O1 H1 109.5 . .
C14 O2 Zn1 113.9(3) . .
C24 N4 C20 118.0(4) . .
C24 N4 Zn1 125.8(3) . .
C20 N4 Zn1 116.2(3) . .
Zn1 O4 H4A 109.4 . .
Zn1 O4 H4B 109.0 . .
H4A O4 H4B 109.4 . .
N1 N2 C7 111.7(3) . .
N2 N1 C4 115.1(3) . .
C15 N3 C19 119.2(4) . .
C15 N3 Zn1 123.6(3) . .
C19 N3 Zn1 117.1(3) . .
C9 C10 C11 121.4(3) . .
C9 C10 H10 119.3 . .
C11 C10 H10 119.3 . .
C12 C11 C10 118.5(3) . .
C12 C11 C14 121.7(3) . .
C10 C11 C14 119.7(3) . .
O6 C13 O5 121.5(4) . .
O6 C13 C9 119.7(3) . .
O5 C13 C9 118.8(4) . .
C10 C9 C8 119.4(3) . .
C10 C9 C13 120.1(3) . .
C8 C9 C13 120.5(3) . .
C8 C7 C12 120.3(3) . .
C8 C7 N2 116.7(3) . .
C12 C7 N2 123.0(3) . .
O3 C14 O2 123.2(4) . .
O3 C14 C11 120.0(4) . .
O2 C14 C11 116.8(4) . .
C7 C8 C9 119.9(4) . .
C7 C8 H8 120.1 . .
C9 C8 H8 120.1 . .
C7 C12 C11 120.4(3) . .
C7 C12 H12 119.8 . .
C11 C12 H12 119.8 . .
C6 C5 C4 119.3(4) . .
C6 C5 H5 120.3 . .
C4 C5 H5 120.3 . .
C5 C6 C1 119.8(4) . .
C5 C6 H6 120.1 . .
C1 C6 H6 120.1 . .
N4 C20 C21 120.8(4) . .
N4 C20 C19 115.6(3) . .
C21 C20 C19 123.5(4) . .
C3 C4 C5 120.5(3) . .
C3 C4 N1 115.6(4) . .
C5 C4 N1 123.9(3) . .
O1 C1 C2 117.0(3) . .
O1 C1 C6 122.6(4) . .
C2 C1 C6 120.3(4) . .
N3 C19 C18 121.6(4) . .
N3 C19 C20 114.9(3) . .
C18 C19 C20 123.5(4) . .
N4 C24 C23 123.3(4) . .
N4 C24 H24 118.3 . .
C23 C24 H24 118.3 . .
C1 C2 C3 120.0(4) . .
C1 C2 H2 120.0 . .
C3 C2 H2 120.0 . .
C4 C3 C2 120.0(4) . .
C4 C3 H3 120.0 . .
C2 C3 H3 120.0 . .
C17 C18 C19 119.4(5) . .
C17 C18 H18 120.3 . .
C19 C18 H18 120.3 . .
C22 C23 C24 119.0(5) . .
C22 C23 H23 120.5 . .
C24 C23 H23 120.5 . .
C22 C21 C20 120.0(4) . .
C22 C21 H21 120.0 . .
C20 C21 H21 120.0 . .
C23 C22 C21 119.0(4) . .
C23 C22 H22 120.5 . .
C21 C22 H22 120.5 . .
C18 C17 C16 119.2(5) . .
C18 C17 H17 120.4 . .
C16 C17 H17 120.4 . .
N3 C15 C16 121.4(5) . .
N3 C15 H15 119.3 . .
C16 C15 H15 119.3 . .
C17 C16 C15 119.2(5) . .
C17 C16 H16 120.4 . .
C15 C16 H16 120.4 . .

loop_
_geom_bond_atom_site_label_1
_geom_bond_atom_site_label_2
_geom_bond_distance
_geom_bond_site_symmetry_2
Zn1 O2 2.028(3) .
Zn1 O4 2.077(3) .
Zn1 O6 2.087(3) 1_565
Zn1 N3 2.119(3) .
Zn1 N4 2.124(3) .
O6 C13 1.252(4) .
O6 Zn1 2.087(3) 1_545
O3 C14 1.243(5) .
O1 C1 1.370(4) .
O1 H1 0.8200 .
O2 C14 1.262(4) .
O5 C13 1.253(4) .
N4 C24 1.333(5) .
N4 C20 1.342(5) .
O4 H4A 0.8505 .
O4 H4B 0.8506 .
N2 N1 1.253(4) .
N2 C7 1.430(5) .
N1 C4 1.431(5) .
N3 C15 1.319(6) .
N3 C19 1.334(5) .
C10 C9 1.375(5) .
C10 C11 1.397(5) .
C10 H10 0.9300 .
C11 C12 1.390(5) .
C11 C14 1.500(5) .
C13 C9 1.509(5) .
C9 C8 1.392(5) .
C7 C8 1.384(5) .
C7 C12 1.384(5) .
C8 H8 0.9300 .
C12 H12 0.9300 .
C5 C6 1.375(5) .
C5 C4 1.389(6) .
C5 H5 0.9300 .
C6 C1 1.384(5) .
C6 H6 0.9300 .
C20 C21 1.391(6) .
C20 C19 1.474(6) .
C4 C3 1.369(5) .
C1 C2 1.371(6) .
C19 C18 1.380(6) .
C24 C23 1.377(6) .
C24 H24 0.9300 .
C2 C3 1.372(5) .
C2 H2 0.9300 .
C3 H3 0.9300 .
C18 C17 1.357(7) .
C18 H18 0.9300 .
C23 C22 1.348(7) .
C23 H23 0.9300 .
C21 C22 1.371(6) .
C21 H21 0.9300 .
C22 H22 0.9300 .
C17 C16 1.360(7) .
C17 H17 0.9300 .
C15 C16 1.392(7) .
C15 H15 0.9300 .
C16 H16 0.9300 .

loop_
_geom_hbond_atom_site_label_D
_geom_hbond_atom_site_label_H
_geom_hbond_atom_site_label_A
_geom_hbond_distance_DH
_geom_hbond_distance_HA
_geom_hbond_distance_DA
_geom_hbond_angle_DHA
_geom_hbond_site_symmetry_A
O1 H1 O5 0.82 1.80 2.599(4) 163.2 1_456
O4 H4A O1 0.85 1.92 2.719(4) 156.6 2_576
O4 H4B O3 0.85 2.30 2.760(4) 114.3 2_675
C24 H24 O4 0.93 2.63 3.186(5) 119.2 .
C2 H2 O6 0.93 2.61 3.510(5) 163.1 2_566
C18 H18 O3 0.93 2.44 3.352(6) 165.3 2_775
C23 H23 N1 0.93 2.63 3.560(6) 176.6 2_675
C15 H15 O7 0.93 2.42 3.070(7) 127.1 2_666

loop_
_geom_torsion_atom_site_label_1
_geom_torsion_atom_site_label_2
_geom_torsion_atom_site_label_3
_geom_torsion_atom_site_label_4
_geom_torsion
_geom_torsion_site_symmetry_1
C7 N2 N1 C4 -179.8(3) .
C9 C10 C11 C12 -2.3(5) .
C9 C10 C11 C14 179.4(3) .
Zn1 O6 C13 O5 -7.9(4) 1_545
Zn1 O6 C13 C9 170.3(3) 1_545
C11 C10 C9 C8 0.0(5) .
C11 C10 C9 C13 177.1(3) .
O6 C13 C9 C10 -177.4(3) .
O5 C13 C9 C10 0.9(5) .
O6 C13 C9 C8 -0.4(5) .
O5 C13 C9 C8 177.9(3) .
N1 N2 C7 C8 -137.2(4) .
N1 N2 C7 C12 42.2(5) .
Zn1 O2 C14 O3 -2.0(5) .
Zn1 O2 C14 C11 176.1(2) .
C12 C11 C14 O3 -149.2(4) .
C10 C11 C14 O3 29.0(5) .
C12 C11 C14 O2 32.7(5) .
C10 C11 C14 O2 -149.1(4) .
C12 C7 C8 C9 -4.6(6) .
N2 C7 C8 C9 174.8(3) .
C10 C9 C8 C7 3.4(5) .
C13 C9 C8 C7 -173.6(3) .
C8 C7 C12 C11 2.3(6) .
N2 C7 C12 C11 -177.1(3) .
C10 C11 C12 C7 1.1(5) .
C14 C11 C12 C7 179.4(3) .
C4 C5 C6 C1 -0.1(6) .
C24 N4 C20 C21 -0.7(6) .
Zn1 N4 C20 C21 -178.3(3) .
C24 N4 C20 C19 179.5(3) .
Zn1 N4 C20 C19 2.0(4) .
C6 C5 C4 C3 3.2(6) .
C6 C5 C4 N1 -180.0(4) .
N2 N1 C4 C3 -157.1(4) .
N2 N1 C4 C5 26.0(6) .
C5 C6 C1 O1 179.0(4) .
C5 C6 C1 C2 -2.3(6) .
C15 N3 C19 C18 -0.9(6) .
Zn1 N3 C19 C18 -177.9(3) .
C15 N3 C19 C20 179.2(4) .
Zn1 N3 C19 C20 2.3(4) .
N4 C20 C19 N3 -2.8(5) .
C21 C20 C19 N3 177.5(4) .
N4 C20 C19 C18 177.4(4) .
C21 C20 C19 C18 -2.4(6) .
C20 N4 C24 C23 0.6(6) .
Zn1 N4 C24 C23 177.9(3) .
O1 C1 C2 C3 -179.5(4) .
C6 C1 C2 C3 1.7(7) .
C5 C4 C3 C2 -3.8(7) .
N1 C4 C3 C2 179.1(4) .
C1 C2 C3 C4 1.4(7) .
N3 C19 C18 C17 0.6(7) .
C20 C19 C18 C17 -179.6(4) .
N4 C24 C23 C22 -0.4(7) .
N4 C20 C21 C22 0.7(6) .
C19 C20 C21 C22 -179.6(4) .
C24 C23 C22 C21 0.3(7) .
C20 C21 C22 C23 -0.5(7) .
C19 C18 C17 C16 0.2(8) .
C19 N3 C15 C16 0.5(7) .
Zn1 N3 C15 C16 177.2(4) .
C18 C17 C16 C15 -0.7(8) .
N3 C15 C16 C17 0.4(8) .
